data_7239572
loop_
_publ_author_name
'Connell, Arthur'
'Holliman, Peter J.'
'Davies, Matthew L.'
'Gwenin, Christopher D.'
'Weiss, Sophie'
'Pitak, Mateusz B.'
'Horton, Peter N.'
'Coles, Simon J.'
'Cooke, Graeme'

_publ_section_title
;
 A study of dye anchoring points in half-squarylium dyes for
 dye-sensitized solar cells
;
_journal_issue 11
_journal_name_full 'J. Mater. Chem. A'
_journal_page_first 4055
_journal_paper_doi 10.1039/C3TA15278B
_journal_volume 2
_journal_year 2014
_chemical_formula_moiety 'C17 H20 N, I'
_chemical_formula_sum 'C17 H20 I N'
_chemical_formula_weight 365.24
_space_group_crystal_system monoclinic
_space_group_IT_number 14
_space_group_name_Hall '-P 2ybc'
_space_group_name_H-M_alt 'P 1 21/c 1'
_atom_sites_solution_hydrogens geom
_atom_sites_solution_primary direct
_atom_sites_solution_secondary difmap
_audit_creation_method SHELXL-97
_cell_angle_alpha 90.00
_cell_angle_beta 92.5450(10)
_cell_angle_gamma 90.00
_cell_formula_units_Z 4
_cell_length_a 15.3349(3)
_cell_length_b 7.5158(2)
_cell_length_c 13.7564(2)
_cell_measurement_reflns_used 16070
_cell_measurement_temperature 120(2)
_cell_measurement_theta_max 27.48
_cell_measurement_theta_min 2.91
_cell_volume 1583.92(6)
_computing_cell_refinement 'DENZO (Otwinowski & Minor, 1997) & COLLECT (Hooft, R.W.W., 1998)'
_computing_data_collection 'COLLECT (Hooft, R.W.W., 1998)'
_computing_data_reduction 'DENZO (Otwinowski & Minor, 1997) & COLLECT (Hooft, R.W.W., 1998)'
_computing_structure_refinement 'SHELXL-97 (Sheldrick, 2008)'
_computing_structure_solution 'SHELXL-97 (Sheldrick, 2008)'
_diffrn_ambient_temperature 120(2)
_diffrn_detector_area_resol_mean 9.091
_diffrn_measured_fraction_theta_full 0.997
_diffrn_measured_fraction_theta_max 0.997
_diffrn_measurement_device_type 'Bruker-Nonius Roper CCD camera on \k-goniostat'
_diffrn_measurement_method '\f & \w scans'
_diffrn_radiation_monochromator graphite
_diffrn_radiation_source 'Bruker-Nonius FR591 rotating anode'
_diffrn_radiation_type MoK\a
_diffrn_radiation_wavelength 0.71073
_diffrn_reflns_av_R_equivalents 0.0390
_diffrn_reflns_av_sigmaI/netI 0.0285
_diffrn_reflns_limit_h_max 18
_diffrn_reflns_limit_h_min -18
_diffrn_reflns_limit_k_max 8
_diffrn_reflns_limit_k_min -8
_diffrn_reflns_limit_l_max 16
_diffrn_reflns_limit_l_min -16
_diffrn_reflns_number 14035
_diffrn_reflns_theta_full 25.02
_diffrn_reflns_theta_max 25.02
_diffrn_reflns_theta_min 2.96
_exptl_absorpt_coefficient_mu 2.010
_exptl_absorpt_correction_T_max 0.8889
_exptl_absorpt_correction_T_min 0.8558
_exptl_absorpt_correction_type multi-scan
_exptl_absorpt_process_details 'SADABS 2007/2 (Sheldrick, G.M., 2007)'
_exptl_crystal_colour colourless
_exptl_crystal_density_diffrn 1.532
_exptl_crystal_density_method 'not measured'
_exptl_crystal_description block
_exptl_crystal_F_000 728
_exptl_crystal_size_max 0.08
_exptl_crystal_size_mid 0.08
_exptl_crystal_size_min 0.06
_refine_diff_density_max 0.366
_refine_diff_density_min -0.367
_refine_diff_density_rms 0.072
_refine_ls_extinction_method none
_refine_ls_goodness_of_fit_ref 1.070
_refine_ls_hydrogen_treatment constr
_refine_ls_matrix_type full
_refine_ls_number_parameters 176
_refine_ls_number_reflns 2792
_refine_ls_number_restraints 0
_refine_ls_restrained_S_all 1.070
_refine_ls_R_factor_all 0.0243
_refine_ls_R_factor_gt 0.0217
_refine_ls_shift/su_max 0.002
_refine_ls_shift/su_mean 0.000
_refine_ls_structure_factor_coef Fsqd
_refine_ls_weighting_details 'calc w=1/[\s^2^(Fo^2^)+(0.0107P)^2^+2.1960P] where P=(Fo^2^+2Fc^2^)/3'
_refine_ls_weighting_scheme calc
_refine_ls_wR_factor_gt 0.0507
_refine_ls_wR_factor_ref 0.0528
_reflns_number_gt 2592
_reflns_number_total 2792
_reflns_threshold_expression >2\s(I)
_cod_data_source_file c3ta15278b.txt
_cod_data_source_block 5a
_cod_original_sg_symbol_H-M 'P 21/c'
_cod_database_code 7239572

loop_
_symmetry_equiv_pos_as_xyz
'x, y, z'
'-x, y+1/2, -z+1/2'
'-x, -y, -z'
'x, -y-1/2, z-1/2'

loop_
_atom_site_label
_atom_site_type_symbol
_atom_site_fract_x
_atom_site_fract_y
_atom_site_fract_z
_atom_site_U_iso_or_equiv
_atom_site_adp_type
_atom_site_occupancy
_atom_site_symmetry_multiplicity
_atom_site_calc_flag
_atom_site_refinement_flags
C1 C 0.75090(16) 0.9217(3) 0.35881(16) 0.0161(5) Uani 1 1 d .
C1A C 0.58538(16) 0.9471(4) 0.34527(17) 0.0232(5) Uani 1 1 d .
H1A1 H 0.5933 1.0777 0.3492 0.028 Uiso 1 1 calc R
H1A2 H 0.5371 0.9140 0.3871 0.028 Uiso 1 1 calc R
C2 C 0.76974(16) 1.0682(3) 0.30159(17) 0.0188(5) Uani 1 1 d .
H2 H 0.7248 1.1392 0.2717 0.023 Uiso 1 1 calc R
C2A C 0.56206(18) 0.8940(4) 0.24063(18) 0.0279(6) Uani 1 1 d .
H2A1 H 0.6036 0.9485 0.1974 0.042 Uiso 1 1 calc R
H2A2 H 0.5029 0.9351 0.2226 0.042 Uiso 1 1 calc R
H2A3 H 0.5647 0.7642 0.2345 0.042 Uiso 1 1 calc R
C3 C 0.85588(17) 1.1050(3) 0.29046(17) 0.0200(5) Uani 1 1 d .
H3 H 0.8712 1.2036 0.2515 0.024 Uiso 1 1 calc R
C4 C 0.92326(16) 1.0001(3) 0.33555(16) 0.0180(5) Uani 1 1 d .
C5 C 0.90238(17) 0.8493(3) 0.39343(16) 0.0183(5) Uani 1 1 d .
C6 C 0.81282(16) 0.8130(3) 0.40351(15) 0.0160(5) Uani 1 1 d .
C7 C 0.76571(16) 0.6635(3) 0.45356(16) 0.0175(5) Uani 1 1 d .
C8 C 0.67193(16) 0.7164(3) 0.43475(16) 0.0186(5) Uani 1 1 d .
C9 C 0.78545(17) 0.6451(3) 0.56418(17) 0.0205(5) Uani 1 1 d .
H9A H 0.7695 0.7556 0.5968 0.031 Uiso 1 1 calc R
H9B H 0.8479 0.6220 0.5765 0.031 Uiso 1 1 calc R
H9C H 0.7516 0.5462 0.5894 0.031 Uiso 1 1 calc R
C10 C 0.77991(18) 0.4843(3) 0.40057(18) 0.0237(5) Uani 1 1 d .
H10A H 0.7486 0.3895 0.4333 0.036 Uiso 1 1 calc R
H10B H 0.8424 0.4564 0.4021 0.036 Uiso 1 1 calc R
H10C H 0.7578 0.4938 0.3328 0.036 Uiso 1 1 calc R
C11 C 0.59508(18) 0.6229(4) 0.47234(19) 0.0278(6) Uani 1 1 d .
H11A H 0.5740 0.6878 0.5285 0.042 Uiso 1 1 calc R
H11B H 0.6118 0.5020 0.4922 0.042 Uiso 1 1 calc R
H11C H 0.5486 0.6173 0.4212 0.042 Uiso 1 1 calc R
C12 C 1.01220(17) 1.0456(3) 0.32459(18) 0.0244(6) Uani 1 1 d .
H12 H 1.0264 1.1442 0.2851 0.029 Uiso 1 1 calc R
C13 C 1.07767(17) 0.9488(4) 0.37034(19) 0.0266(6) Uani 1 1 d .
H13 H 1.1369 0.9817 0.3636 0.032 Uiso 1 1 calc R
C14 C 1.05705(17) 0.8003(4) 0.42745(19) 0.0272(6) Uani 1 1 d .
H14 H 1.1028 0.7336 0.4588 0.033 Uiso 1 1 calc R
C15 C 0.97216(16) 0.7507(3) 0.43849(17) 0.0226(5) Uani 1 1 d .
H15 H 0.9598 0.6493 0.4767 0.027 Uiso 1 1 calc R
N1 N 0.66637(13) 0.8578(3) 0.38064(14) 0.0167(4) Uani 1 1 d .
I1 I 0.656569(10) 1.12549(2) 0.603800(11) 0.02231(7) Uani 1 1 d .

loop_
_atom_site_aniso_label
_atom_site_aniso_U_11
_atom_site_aniso_U_22
_atom_site_aniso_U_33
_atom_site_aniso_U_23
_atom_site_aniso_U_13
_atom_site_aniso_U_12
C1 0.0193(12) 0.0162(11) 0.0128(11) -0.0038(9) 0.0007(9) 0.0007(10)
C1A 0.0198(13) 0.0282(14) 0.0213(13) 0.0009(11) -0.0016(10) 0.0051(11)
C2 0.0241(13) 0.0163(12) 0.0160(11) 0.0010(9) -0.0005(9) 0.0035(10)
C2A 0.0270(15) 0.0351(16) 0.0211(13) 0.0012(11) -0.0059(11) -0.0016(12)
C3 0.0295(14) 0.0143(12) 0.0165(12) 0.0004(9) 0.0041(10) -0.0002(10)
C4 0.0219(13) 0.0186(12) 0.0139(11) -0.0056(9) 0.0045(9) -0.0027(10)
C5 0.0253(13) 0.0174(12) 0.0123(11) -0.0041(9) 0.0023(9) 0.0022(10)
C6 0.0227(13) 0.0133(11) 0.0120(11) -0.0014(9) 0.0011(9) 0.0003(10)
C7 0.0221(13) 0.0158(12) 0.0144(11) 0.0016(9) 0.0002(9) -0.0016(10)
C8 0.0238(13) 0.0189(12) 0.0132(11) -0.0033(9) 0.0005(9) -0.0038(10)
C9 0.0254(14) 0.0207(13) 0.0155(12) 0.0030(9) 0.0011(10) -0.0014(10)
C10 0.0344(15) 0.0164(12) 0.0204(12) -0.0001(10) 0.0020(11) -0.0009(11)
C11 0.0259(15) 0.0328(16) 0.0246(13) 0.0047(11) 0.0007(11) -0.0074(11)
C12 0.0282(14) 0.0243(14) 0.0212(13) -0.0078(10) 0.0073(10) -0.0055(11)
C13 0.0178(13) 0.0332(15) 0.0294(14) -0.0149(12) 0.0069(10) -0.0042(11)
C14 0.0240(14) 0.0306(15) 0.0268(13) -0.0083(12) -0.0004(11) 0.0073(12)
C15 0.0259(14) 0.0236(13) 0.0184(12) -0.0017(10) 0.0010(10) 0.0064(11)
N1 0.0152(10) 0.0198(11) 0.0150(9) -0.0027(8) 0.0006(8) -0.0002(8)
I1 0.01945(11) 0.02284(11) 0.02448(11) -0.00636(6) -0.00082(7) -0.00090(6)

loop_
_atom_type_symbol
_atom_type_description
_atom_type_scat_dispersion_real
_atom_type_scat_dispersion_imag
_atom_type_scat_source
C C 0.0033 0.0016 'International Tables Vol C Tables 4.2.6.8 and 6.1.1.4'
H H 0.0000 0.0000 'International Tables Vol C Tables 4.2.6.8 and 6.1.1.4'
N N 0.0061 0.0033 'International Tables Vol C Tables 4.2.6.8 and 6.1.1.4'
I I -0.4742 1.8119 'International Tables Vol C Tables 4.2.6.8 and 6.1.1.4'

loop_
_geom_angle_atom_site_label_1
_geom_angle_atom_site_label_2
_geom_angle_atom_site_label_3
_geom_angle
C6 C1 C2 124.5(2)
C6 C1 N1 108.7(2)
C2 C1 N1 126.8(2)
N1 C1A C2A 110.6(2)
N1 C1A H1A1 109.5
C2A C1A H1A1 109.5
N1 C1A H1A2 109.5
C2A C1A H1A2 109.5
H1A1 C1A H1A2 108.1
C3 C2 C1 116.8(2)
C3 C2 H2 121.6
C1 C2 H2 121.6
C1A C2A H2A1 109.5
C1A C2A H2A2 109.5
H2A1 C2A H2A2 109.5
C1A C2A H2A3 109.5
H2A1 C2A H2A3 109.5
H2A2 C2A H2A3 109.5
C2 C3 C4 121.8(2)
C2 C3 H3 119.1
C4 C3 H3 119.1
C12 C4 C3 120.2(2)
C12 C4 C5 119.3(2)
C3 C4 C5 120.5(2)
C6 C5 C15 125.0(2)
C6 C5 C4 116.8(2)
C15 C5 C4 118.2(2)
C1 C6 C5 119.7(2)
C1 C6 C7 108.0(2)
C5 C6 C7 132.2(2)
C8 C7 C6 101.36(19)
C8 C7 C9 109.7(2)
C6 C7 C9 115.90(19)
C8 C7 C10 107.6(2)
C6 C7 C10 110.48(19)
C9 C7 C10 111.10(19)
N1 C8 C11 123.7(2)
N1 C8 C7 110.7(2)
C11 C8 C7 125.6(2)
C7 C9 H9A 109.5
C7 C9 H9B 109.5
H9A C9 H9B 109.5
C7 C9 H9C 109.5
H9A C9 H9C 109.5
H9B C9 H9C 109.5
C7 C10 H10A 109.5
C7 C10 H10B 109.5
H10A C10 H10B 109.5
C7 C10 H10C 109.5
H10A C10 H10C 109.5
H10B C10 H10C 109.5
C8 C11 H11A 109.5
C8 C11 H11B 109.5
H11A C11 H11B 109.5
C8 C11 H11C 109.5
H11A C11 H11C 109.5
H11B C11 H11C 109.5
C13 C12 C4 120.7(2)
C13 C12 H12 119.6
C4 C12 H12 119.6
C12 C13 C14 119.9(2)
C12 C13 H13 120.0
C14 C13 H13 120.0
C15 C14 C13 121.1(2)
C15 C14 H14 119.5
C13 C14 H14 119.5
C14 C15 C5 120.7(2)
C14 C15 H15 119.6
C5 C15 H15 119.6
C8 N1 C1 111.0(2)
C8 N1 C1A 126.5(2)
C1 N1 C1A 122.5(2)

loop_
_geom_bond_atom_site_label_1
_geom_bond_atom_site_label_2
_geom_bond_distance
C1 C6 1.377(3)
C1 C2 1.392(3)
C1 N1 1.427(3)
C1A N1 1.475(3)
C1A C2A 1.521(3)
C1A H1A1 0.9900
C1A H1A2 0.9900
C2 C3 1.365(4)
C2 H2 0.9500
C2A H2A1 0.9800
C2A H2A2 0.9800
C2A H2A3 0.9800
C3 C4 1.421(3)
C3 H3 0.9500
C4 C12 1.421(4)
C4 C5 1.430(3)
C5 C6 1.413(4)
C5 C15 1.421(3)
C6 C7 1.517(3)
C7 C8 1.503(3)
C7 C9 1.544(3)
C7 C10 1.551(3)
C8 N1 1.298(3)
C8 C11 1.485(4)
C9 H9A 0.9800
C9 H9B 0.9800
C9 H9C 0.9800
C10 H10A 0.9800
C10 H10B 0.9800
C10 H10C 0.9800
C11 H11A 0.9800
C11 H11B 0.9800
C11 H11C 0.9800
C12 C13 1.370(4)
C12 H12 0.9500
C13 C14 1.408(4)
C13 H13 0.9500
C14 C15 1.369(4)
C14 H14 0.9500
C15 H15 0.9500
